data_4069739
loop_
_publ_author_name
'Whited, Matthew T.'
'Zhu, Yanjun'
'Timpa, Samuel D.'
'Chen, Chun-Hsing'
'Foxman, Bruce M.'
'Ozerov, Oleg V.'
'Grubbs, Robert H.'

_publ_section_title
;
 Probing the C&#x2212;H Activation of Linear and Cyclic Ethers at (PNP)Ir
;
_journal_issue 15
_journal_name_full Organometallics
_journal_page_first 4560
_journal_paper_doi 10.1021/om900395f
_journal_volume 28
_journal_year 2009
_chemical_formula_moiety 'C33 H46 Ir N O P2'
_chemical_formula_sum 'C33 H46 Ir N O P2'
_chemical_formula_weight 726.85
_chemical_name_systematic
; 
 ? 
;
_space_group_IT_number 19
_symmetry_cell_setting orthorhombic
_symmetry_space_group_name_Hall 'P 2ac 2ab'
_symmetry_space_group_name_H-M 'P 21 21 21'
_atom_sites_solution_hydrogens geom
_atom_sites_solution_primary direct
_atom_sites_solution_secondary difmap
_audit_creation_method SHELXL-97
_cell_angle_alpha 90.00
_cell_angle_beta 90.00
_cell_angle_gamma 90.00
_cell_formula_units_Z 4
_cell_length_a 9.3928(4)
_cell_length_b 15.9869(6)
_cell_length_c 20.6970(9)
_cell_measurement_reflns_used 9803
_cell_measurement_temperature 100(2)
_cell_measurement_theta_max 34.36
_cell_measurement_theta_min 2.34
_cell_volume 3107.9(2)
_computing_cell_refinement 'Bruker SMART'
_computing_data_collection 'Bruker SMART'
_computing_data_reduction 'Bruker SAINT'
_computing_molecular_graphics 'Bruker SHELXTL'
_computing_publication_material 'Bruker SHELXTL'
_computing_structure_refinement 'SHELXL-97 (Sheldrick, 2008)'
_computing_structure_solution 'SHELXS-97 (Sheldrick, 2008)'
_diffrn_ambient_temperature 100(2)
_diffrn_measured_fraction_theta_full 0.997
_diffrn_measured_fraction_theta_max 0.997
_diffrn_measurement_device_type 'CCD area detector'
_diffrn_measurement_method 'phi and omega scans'
_diffrn_radiation_monochromator graphite
_diffrn_radiation_source 'fine-focus sealed tube'
_diffrn_radiation_type MoK\a
_diffrn_radiation_wavelength 0.71073
_diffrn_reflns_av_R_equivalents 0.0457
_diffrn_reflns_av_sigmaI/netI 0.0528
_diffrn_reflns_limit_h_max 14
_diffrn_reflns_limit_h_min -14
_diffrn_reflns_limit_k_max 23
_diffrn_reflns_limit_k_min -25
_diffrn_reflns_limit_l_max 29
_diffrn_reflns_limit_l_min -32
_diffrn_reflns_number 79821
_diffrn_reflns_theta_full 34.49
_diffrn_reflns_theta_max 34.49
_diffrn_reflns_theta_min 1.61
_exptl_absorpt_coefficient_mu 4.425
_exptl_absorpt_correction_T_max 0.769
_exptl_absorpt_correction_T_min 0.576
_exptl_absorpt_correction_type multi-scan
_exptl_absorpt_process_details 'Bruker SADABS'
_exptl_crystal_colour yellow
_exptl_crystal_density_diffrn 1.553
_exptl_crystal_density_method 'not measured'
_exptl_crystal_description needle
_exptl_crystal_F_000 1464
_exptl_crystal_size_max 0.25
_exptl_crystal_size_mid 0.063
_exptl_crystal_size_min 0.059
_refine_diff_density_max 1.066
_refine_diff_density_min -0.829
_refine_diff_density_rms 0.117
_refine_ls_abs_structure_details 'Flack H D (1983), 5862 Friedel pairs'
_refine_ls_abs_structure_Flack -0.007(3)
_refine_ls_extinction_method none
_refine_ls_goodness_of_fit_ref 0.971
_refine_ls_hydrogen_treatment mixed
_refine_ls_matrix_type full
_refine_ls_number_parameters 357
_refine_ls_number_reflns 13081
_refine_ls_number_restraints 0
_refine_ls_restrained_S_all 0.971
_refine_ls_R_factor_all 0.0338
_refine_ls_R_factor_gt 0.0256
_refine_ls_shift/su_max 0.006
_refine_ls_shift/su_mean 0.000
_refine_ls_structure_factor_coef Fsqd
_refine_ls_weighting_details 'calc w=1/[\s^2^(Fo^2^)+(0.0060P)^2^+0.0000P] where P=(Fo^2^+2Fc^2^)/3'
_refine_ls_weighting_scheme calc
_refine_ls_wR_factor_gt 0.0367
_refine_ls_wR_factor_ref 0.0379
_reflns_number_gt 11708
_reflns_number_total 13081
_reflns_threshold_expression >2sigma(I)
_cod_data_source_file om900395f_si_001.cif
_cod_data_source_block mtw73abs
_cod_depositor_comments
;
The following automatic conversions were performed:

'_symmetry_cell_setting' value 'Orthorhombic' changed to
'orthorhombic' according to
/home/saulius/struct/CIF-dictionaries/cif_core.dic dictionary named
'cif_core.dic' version 2.4.2 from 2011-04-26.

Automatic conversion script
Id: cif_fix_values 1715 2011-07-08 13:25:40Z adriana 
;
_cod_database_code 4069739

loop_
_symmetry_equiv_pos_as_xyz
'x, y, z'
'-x+1/2, -y, z+1/2'
'-x, y+1/2, -z+1/2'
'x+1/2, -y+1/2, -z'

loop_
_atom_site_label
_atom_site_type_symbol
_atom_site_fract_x
_atom_site_fract_y
_atom_site_fract_z
_atom_site_U_iso_or_equiv
_atom_site_adp_type
_atom_site_occupancy
_atom_site_symmetry_multiplicity
_atom_site_calc_flag
_atom_site_refinement_flags
Ir1 Ir 0.187808(7) -0.011381(4) 0.137852(4) 0.01034(2) Uani 1 1 d .
P1 P 0.36402(5) -0.10806(3) 0.11341(3) 0.01114(11) Uani 1 1 d .
P2 P 0.05721(5) 0.11193(3) 0.14011(3) 0.01269(10) Uani 1 1 d .
N1 N 0.34835(16) 0.07469(10) 0.11240(9) 0.0116(4) Uani 1 1 d .
O1 O -0.05012(17) -0.13049(10) 0.16639(9) 0.0268(4) Uani 1 1 d .
C1 C 0.4616(2) 0.04588(12) 0.07566(10) 0.0118(4) Uani 1 1 d .
C2 C 0.5414(2) 0.09588(13) 0.03270(10) 0.0139(4) Uani 1 1 d .
H2 H 0.5167 0.1531 0.0274 0.017 Uiso 1 1 calc R
C3 C 0.6543(2) 0.06373(14) -0.00177(11) 0.0173(5) Uani 1 1 d .
H3 H 0.7043 0.0991 -0.0309 0.021 Uiso 1 1 calc R
C4 C 0.6975(2) -0.01965(13) 0.00504(10) 0.0185(4) Uani 1 1 d .
C5 C 0.6149(2) -0.07024(14) 0.04394(11) 0.0165(4) Uani 1 1 d .
H5 H 0.6397 -0.1276 0.0482 0.020 Uiso 1 1 calc R
C6 C 0.4960(2) -0.04008(13) 0.07727(11) 0.0131(4) Uani 1 1 d .
C7 C 0.8266(3) -0.05333(14) -0.03069(13) 0.0288(6) Uani 1 1 d .
H7A H 0.9002 -0.0692 0.0006 0.043 Uiso 1 1 calc R
H7B H 0.8639 -0.0101 -0.0597 0.043 Uiso 1 1 calc R
H7C H 0.7989 -0.1025 -0.0560 0.043 Uiso 1 1 calc R
C8 C 0.33352(19) 0.15887(11) 0.12935(10) 0.0120(4) Uani 1 1 d .
C9 C 0.4462(2) 0.21650(11) 0.13460(11) 0.0130(4) Uani 1 1 d .
H9 H 0.5406 0.1988 0.1254 0.016 Uiso 1 1 calc R
C10 C 0.4218(2) 0.29836(12) 0.15290(10) 0.0156(4) Uani 1 1 d .
H10 H 0.4999 0.3361 0.1545 0.019 Uiso 1 1 calc R
C11 C 0.2866(2) 0.32753(12) 0.16907(10) 0.0163(4) Uani 1 1 d .
C12 C 0.1759(2) 0.27047(12) 0.16652(10) 0.0154(4) Uani 1 1 d .
H12 H 0.0827 0.2882 0.1780 0.018 Uiso 1 1 calc R
C13 C 0.1973(2) 0.18802(11) 0.14766(10) 0.0130(4) Uani 1 1 d .
C14 C 0.2625(2) 0.41666(14) 0.19103(13) 0.0250(5) Uani 1 1 d .
H14A H 0.1888 0.4426 0.1642 0.037 Uiso 1 1 calc R
H14B H 0.3513 0.4484 0.1869 0.037 Uiso 1 1 calc R
H14C H 0.2318 0.4168 0.2363 0.037 Uiso 1 1 calc R
C15 C 0.4469(2) -0.16715(13) 0.18002(11) 0.0144(4) Uani 1 1 d .
H15 H 0.4635 -0.1262 0.2157 0.017 Uiso 1 1 calc R
C16 C 0.3447(2) -0.23331(13) 0.20684(12) 0.0199(5) Uani 1 1 d .
H16A H 0.3343 -0.2787 0.1754 0.030 Uiso 1 1 calc R
H16B H 0.2515 -0.2077 0.2149 0.030 Uiso 1 1 calc R
H16C H 0.3828 -0.2558 0.2474 0.030 Uiso 1 1 calc R
C17 C 0.5918(2) -0.20666(14) 0.16489(12) 0.0199(5) Uani 1 1 d .
H17A H 0.6268 -0.2364 0.2031 0.030 Uiso 1 1 calc R
H17B H 0.6596 -0.1627 0.1530 0.030 Uiso 1 1 calc R
H17C H 0.5816 -0.2461 0.1289 0.030 Uiso 1 1 calc R
C18 C 0.3203(3) -0.18698(12) 0.05025(10) 0.0165(4) Uani 1 1 d .
H18 H 0.3914 -0.2333 0.0536 0.020 Uiso 1 1 calc R
C19 C 0.1721(2) -0.22452(13) 0.06099(12) 0.0237(5) Uani 1 1 d .
H19A H 0.0995 -0.1821 0.0518 0.035 Uiso 1 1 calc R
H19B H 0.1633 -0.2430 0.1060 0.035 Uiso 1 1 calc R
H19C H 0.1588 -0.2724 0.0321 0.035 Uiso 1 1 calc R
C20 C 0.3275(3) -0.15203(14) -0.01814(11) 0.0253(5) Uani 1 1 d .
H20A H 0.2963 -0.1949 -0.0489 0.038 Uiso 1 1 calc R
H20B H 0.4256 -0.1356 -0.0280 0.038 Uiso 1 1 calc R
H20C H 0.2650 -0.1031 -0.0216 0.038 Uiso 1 1 calc R
C21 C -0.0780(2) 0.13521(14) 0.20187(12) 0.0191(5) Uani 1 1 d .
H21 H -0.1095 0.1944 0.1954 0.023 Uiso 1 1 calc R
C22 C -0.2086(2) 0.07846(14) 0.19079(13) 0.0261(6) Uani 1 1 d .
H22A H -0.1815 0.0199 0.1977 0.039 Uiso 1 1 calc R
H22B H -0.2430 0.0856 0.1464 0.039 Uiso 1 1 calc R
H22C H -0.2842 0.0938 0.2212 0.039 Uiso 1 1 calc R
C23 C -0.0207(3) 0.12811(16) 0.27017(12) 0.0280(6) Uani 1 1 d .
H23A H -0.0961 0.1422 0.3010 0.042 Uiso 1 1 calc R
H23B H 0.0593 0.1668 0.2757 0.042 Uiso 1 1 calc R
H23C H 0.0117 0.0707 0.2779 0.042 Uiso 1 1 calc R
C24 C -0.0300(2) 0.13912(14) 0.06287(11) 0.0178(5) Uani 1 1 d .
H24 H -0.0943 0.0917 0.0510 0.021 Uiso 1 1 calc R
C25 C -0.1203(2) 0.21856(14) 0.06499(13) 0.0232(6) Uani 1 1 d .
H25A H -0.0609 0.2659 0.0784 0.035 Uiso 1 1 calc R
H25B H -0.1983 0.2112 0.0959 0.035 Uiso 1 1 calc R
H25C H -0.1597 0.2296 0.0220 0.035 Uiso 1 1 calc R
C26 C 0.0819(2) 0.14738(15) 0.00917(11) 0.0214(5) Uani 1 1 d .
H26A H 0.0345 0.1465 -0.0330 0.032 Uiso 1 1 calc R
H26B H 0.1491 0.1006 0.0119 0.032 Uiso 1 1 calc R
H26C H 0.1334 0.2002 0.0143 0.032 Uiso 1 1 calc R
C27 C 0.0419(2) -0.08521(13) 0.15607(11) 0.0180(5) Uani 1 1 d .
C28 C 0.25492(19) -0.00564(13) 0.23756(9) 0.0133(4) Uani 1 1 d .
C29 C 0.3669(2) 0.04500(13) 0.25908(11) 0.0158(4) Uani 1 1 d .
H29 H 0.4157 0.0787 0.2285 0.019 Uiso 1 1 calc R
C30 C 0.4098(2) 0.04805(13) 0.32336(11) 0.0202(5) Uani 1 1 d .
H30 H 0.4860 0.0838 0.3356 0.024 Uiso 1 1 calc R
C31 C 0.3431(2) -0.00015(13) 0.36954(10) 0.0222(5) Uani 1 1 d .
H31 H 0.3723 0.0021 0.4135 0.027 Uiso 1 1 calc R
C32 C 0.2324(2) -0.05200(14) 0.35047(11) 0.0231(5) Uani 1 1 d .
H32 H 0.1852 -0.0859 0.3815 0.028 Uiso 1 1 calc R
C33 C 0.1905(3) -0.05440(12) 0.28612(10) 0.0183(4) Uani 1 1 d .
H33 H 0.1147 -0.0907 0.2743 0.022 Uiso 1 1 calc R
H1 H 0.124(3) -0.0231(16) 0.0702(12) 0.043(8) Uiso 1 1 d .

loop_
_atom_site_aniso_label
_atom_site_aniso_U_11
_atom_site_aniso_U_22
_atom_site_aniso_U_33
_atom_site_aniso_U_23
_atom_site_aniso_U_13
_atom_site_aniso_U_12
Ir1 0.00881(2) 0.00925(3) 0.01295(3) -0.00004(3) 0.00033(3) -0.00003(3)
P1 0.0108(2) 0.0104(3) 0.0122(3) -0.0010(2) -0.0002(2) -0.00011(18)
P2 0.0098(2) 0.0120(2) 0.0162(3) 0.0018(3) 0.0014(3) 0.00102(17)
N1 0.0118(7) 0.0094(8) 0.0137(9) -0.0009(7) 0.0013(7) -0.0001(6)
O1 0.0171(8) 0.0204(9) 0.0429(12) -0.0033(8) 0.0064(8) -0.0060(6)
C1 0.0102(8) 0.0155(10) 0.0098(10) -0.0007(8) -0.0020(8) -0.0003(7)
C2 0.0163(9) 0.0137(10) 0.0118(11) 0.0004(8) 0.0001(8) -0.0007(8)
C3 0.0164(10) 0.0194(11) 0.0162(12) -0.0023(9) 0.0045(8) -0.0047(8)
C4 0.0170(9) 0.0200(10) 0.0184(10) -0.0046(9) 0.0071(9) 0.0013(10)
C5 0.0173(10) 0.0143(11) 0.0179(12) -0.0019(9) 0.0010(9) 0.0011(8)
C6 0.0132(9) 0.0133(10) 0.0129(11) 0.0006(8) 0.0006(8) -0.0013(7)
C7 0.0259(12) 0.0249(12) 0.0355(15) -0.0047(11) 0.0157(12) 0.0015(10)
C8 0.0147(9) 0.0121(9) 0.0094(10) 0.0013(8) -0.0007(8) 0.0013(7)
C9 0.0134(8) 0.0139(9) 0.0118(10) -0.0001(10) 0.0007(9) -0.0006(7)
C10 0.0188(10) 0.0154(10) 0.0126(11) -0.0001(8) -0.0001(8) -0.0040(8)
C11 0.0222(11) 0.0120(10) 0.0146(11) -0.0005(8) 0.0005(9) 0.0003(8)
C12 0.0150(9) 0.0165(10) 0.0147(10) -0.0002(8) 0.0024(9) 0.0030(8)
C13 0.0143(8) 0.0127(9) 0.0118(11) 0.0014(7) -0.0002(9) -0.0009(8)
C14 0.0313(12) 0.0154(11) 0.0282(14) -0.0062(10) 0.0055(11) -0.0007(9)
C15 0.0136(9) 0.0140(10) 0.0157(11) -0.0010(9) -0.0023(9) 0.0019(8)
C16 0.0206(11) 0.0177(11) 0.0214(13) 0.0055(9) 0.0001(9) -0.0012(8)
C17 0.0167(10) 0.0201(12) 0.0230(13) 0.0004(10) -0.0020(9) 0.0052(8)
C18 0.0181(9) 0.0132(10) 0.0183(11) -0.0068(8) -0.0030(10) 0.0014(9)
C19 0.0208(11) 0.0193(11) 0.0310(14) -0.0105(10) -0.0047(11) -0.0047(9)
C20 0.0286(13) 0.0305(13) 0.0169(12) -0.0054(10) -0.0045(11) 0.0030(11)
C21 0.0171(10) 0.0156(11) 0.0246(14) 0.0022(10) 0.0077(10) 0.0042(8)
C22 0.0172(11) 0.0207(11) 0.0403(16) 0.0087(11) 0.0123(10) 0.0022(9)
C23 0.0300(13) 0.0319(14) 0.0221(14) 0.0017(11) 0.0102(11) 0.0131(11)
C24 0.0127(9) 0.0170(11) 0.0236(13) 0.0038(9) -0.0033(9) -0.0018(8)
C25 0.0157(10) 0.0189(12) 0.0350(16) 0.0103(11) -0.0017(10) 0.0023(8)
C26 0.0255(12) 0.0237(13) 0.0151(12) 0.0044(10) -0.0016(10) 0.0009(9)
C27 0.0171(10) 0.0129(11) 0.0238(14) -0.0028(9) 0.0001(9) 0.0028(8)
C28 0.0144(8) 0.0110(10) 0.0145(10) -0.0006(8) 0.0021(7) 0.0043(7)
C29 0.0175(9) 0.0133(10) 0.0166(12) 0.0000(9) -0.0004(9) 0.0023(8)
C30 0.0245(11) 0.0176(11) 0.0186(12) -0.0030(9) -0.0049(10) 0.0005(9)
C31 0.0293(10) 0.0225(12) 0.0147(11) -0.0002(10) -0.0032(9) 0.0081(8)
C32 0.0279(11) 0.0247(12) 0.0166(13) 0.0038(10) 0.0067(9) 0.0050(9)
C33 0.0175(9) 0.0187(10) 0.0186(11) 0.0010(8) 0.0010(10) -0.0009(10)

loop_
_atom_type_symbol
_atom_type_description
_atom_type_scat_dispersion_real
_atom_type_scat_dispersion_imag
_atom_type_scat_source
C C 0.0033 0.0016 'International Tables Vol C Tables 4.2.6.8 and 6.1.1.4'
H H 0.0000 0.0000 'International Tables Vol C Tables 4.2.6.8 and 6.1.1.4'
N N 0.0061 0.0033 'International Tables Vol C Tables 4.2.6.8 and 6.1.1.4'
O O 0.0106 0.0060 'International Tables Vol C Tables 4.2.6.8 and 6.1.1.4'
P P 0.1023 0.0942 'International Tables Vol C Tables 4.2.6.8 and 6.1.1.4'
Ir Ir -1.4442 7.9887 'International Tables Vol C Tables 4.2.6.8 and 6.1.1.4'

loop_
_geom_angle_atom_site_label_1
_geom_angle_atom_site_label_2
_geom_angle_atom_site_label_3
_geom_angle
C27 Ir1 N1 176.86(9)
C27 Ir1 C28 92.79(9)
N1 Ir1 C28 90.13(7)
C27 Ir1 P1 98.51(7)
N1 Ir1 P1 82.53(4)
C28 Ir1 P1 91.63(5)
C27 Ir1 P2 98.42(7)
N1 Ir1 P2 80.14(5)
C28 Ir1 P2 95.67(5)
P1 Ir1 P2 161.192(19)
C27 Ir1 H1 79.5(9)
N1 Ir1 H1 97.5(9)
C28 Ir1 H1 172.3(9)
P1 Ir1 H1 89.9(9)
P2 Ir1 H1 85.1(10)
C6 P1 C15 109.10(10)
C6 P1 C18 105.52(10)
C15 P1 C18 105.72(10)
C6 P1 Ir1 100.30(7)
C15 P1 Ir1 118.65(7)
C18 P1 Ir1 116.54(8)
C13 P2 C21 107.93(10)
C13 P2 C24 103.89(9)
C21 P2 C24 104.33(10)
C13 P2 Ir1 100.92(7)
C21 P2 Ir1 123.39(8)
C24 P2 Ir1 114.60(8)
C1 N1 C8 122.28(16)
C1 N1 Ir1 117.97(13)
C8 N1 Ir1 119.63(12)
N1 C1 C2 124.41(19)
N1 C1 C6 119.10(19)
C2 C1 C6 116.36(19)
C3 C2 C1 121.6(2)
C3 C2 H2 119.2
C1 C2 H2 119.2
C2 C3 C4 121.7(2)
C2 C3 H3 119.1
C4 C3 H3 119.1
C5 C4 C3 117.0(2)
C5 C4 C7 121.67(19)
C3 C4 C7 121.31(19)
C4 C5 C6 122.3(2)
C4 C5 H5 118.8
C6 C5 H5 118.8
C5 C6 C1 120.46(19)
C5 C6 P1 122.94(16)
C1 C6 P1 115.90(15)
C4 C7 H7A 109.5
C4 C7 H7B 109.5
H7A C7 H7B 109.5
C4 C7 H7C 109.5
H7A C7 H7C 109.5
H7B C7 H7C 109.5
N1 C8 C9 125.08(16)
N1 C8 C13 118.35(16)
C9 C8 C13 116.38(17)
C10 C9 C8 121.09(18)
C10 C9 H9 119.5
C8 C9 H9 119.5
C9 C10 C11 122.29(18)
C9 C10 H10 118.9
C11 C10 H10 118.9
C12 C11 C10 117.06(18)
C12 C11 C14 121.30(19)
C10 C11 C14 121.60(18)
C11 C12 C13 121.8(2)
C11 C12 H12 119.1
C13 C12 H12 119.1
C12 C13 C8 121.27(18)
C12 C13 P2 124.07(16)
C8 C13 P2 114.58(13)
C11 C14 H14A 109.5
C11 C14 H14B 109.5
H14A C14 H14B 109.5
C11 C14 H14C 109.5
H14A C14 H14C 109.5
H14B C14 H14C 109.5
C16 C15 C17 110.24(17)
C16 C15 P1 111.09(15)
C17 C15 P1 115.68(16)
C16 C15 H15 106.4
C17 C15 H15 106.4
P1 C15 H15 106.4
C15 C16 H16A 109.5
C15 C16 H16B 109.5
H16A C16 H16B 109.5
C15 C16 H16C 109.5
H16A C16 H16C 109.5
H16B C16 H16C 109.5
C15 C17 H17A 109.5
C15 C17 H17B 109.5
H17A C17 H17B 109.5
C15 C17 H17C 109.5
H17A C17 H17C 109.5
H17B C17 H17C 109.5
C20 C18 C19 108.58(19)
C20 C18 P1 113.21(15)
C19 C18 P1 111.33(15)
C20 C18 H18 107.8
C19 C18 H18 107.8
P1 C18 H18 107.8
C18 C19 H19A 109.5
C18 C19 H19B 109.5
H19A C19 H19B 109.5
C18 C19 H19C 109.5
H19A C19 H19C 109.5
H19B C19 H19C 109.5
C18 C20 H20A 109.5
C18 C20 H20B 109.5
H20A C20 H20B 109.5
C18 C20 H20C 109.5
H20A C20 H20C 109.5
H20B C20 H20C 109.5
C23 C21 C22 112.1(2)
C23 C21 P2 112.78(15)
C22 C21 P2 109.06(16)
C23 C21 H21 107.5
C22 C21 H21 107.5
P2 C21 H21 107.5
C21 C22 H22A 109.5
C21 C22 H22B 109.5
H22A C22 H22B 109.5
C21 C22 H22C 109.5
H22A C22 H22C 109.5
H22B C22 H22C 109.5
C21 C23 H23A 109.5
C21 C23 H23B 109.5
H23A C23 H23B 109.5
C21 C23 H23C 109.5
H23A C23 H23C 109.5
H23B C23 H23C 109.5
C25 C24 C26 109.23(18)
C25 C24 P2 114.63(17)
C26 C24 P2 110.09(15)
C25 C24 H24 107.5
C26 C24 H24 107.5
P2 C24 H24 107.5
C24 C25 H25A 109.5
C24 C25 H25B 109.5
H25A C25 H25B 109.5
C24 C25 H25C 109.5
H25A C25 H25C 109.5
H25B C25 H25C 109.5
C24 C26 H26A 109.5
C24 C26 H26B 109.5
H26A C26 H26B 109.5
C24 C26 H26C 109.5
H26A C26 H26C 109.5
H26B C26 H26C 109.5
O1 C27 Ir1 178.7(2)
C29 C28 C33 114.57(19)
C29 C28 Ir1 123.22(15)
C33 C28 Ir1 122.19(15)
C30 C29 C28 122.8(2)
C30 C29 H29 118.6
C28 C29 H29 118.6
C31 C30 C29 120.8(2)
C31 C30 H30 119.6
C29 C30 H30 119.6
C30 C31 C32 118.5(2)
C30 C31 H31 120.7
C32 C31 H31 120.7
C31 C32 C33 120.1(2)
C31 C32 H32 119.9
C33 C32 H32 119.9
C32 C33 C28 123.2(2)
C32 C33 H33 118.4
C28 C33 H33 118.4

loop_
_geom_bond_atom_site_label_1
_geom_bond_atom_site_label_2
_geom_bond_distance
Ir1 C27 1.848(2)
Ir1 N1 2.1082(16)
Ir1 C28 2.1597(19)
Ir1 P1 2.3204(5)
Ir1 P2 2.3223(5)
Ir1 H1 1.54(3)
P1 C6 1.811(2)
P1 C15 1.844(2)
P1 C18 1.863(2)
P2 C13 1.799(2)
P2 C21 1.840(2)
P2 C24 1.848(2)
N1 C1 1.386(3)
N1 C8 1.398(2)
O1 C27 1.148(3)
C1 C2 1.411(3)
C1 C6 1.412(3)
C2 C3 1.378(3)
C2 H2 0.9500
C3 C4 1.400(3)
C3 H3 0.9500
C4 C5 1.380(3)
C4 C7 1.519(3)
C5 C6 1.398(3)
C5 H5 0.9500
C7 H7A 0.9800
C7 H7B 0.9800
C7 H7C 0.9800
C8 C9 1.407(2)
C8 C13 1.413(3)
C9 C10 1.382(3)
C9 H9 0.9500
C10 C11 1.393(3)
C10 H10 0.9500
C11 C12 1.385(3)
C11 C14 1.513(3)
C12 C13 1.389(3)
C12 H12 0.9500
C14 H14A 0.9800
C14 H14B 0.9800
C14 H14C 0.9800
C15 C16 1.533(3)
C15 C17 1.533(3)
C15 H15 1.0000
C16 H16A 0.9800
C16 H16B 0.9800
C16 H16C 0.9800
C17 H17A 0.9800
C17 H17B 0.9800
C17 H17C 0.9800
C18 C20 1.523(3)
C18 C19 1.532(3)
C18 H18 1.0000
C19 H19A 0.9800
C19 H19B 0.9800
C19 H19C 0.9800
C20 H20A 0.9800
C20 H20B 0.9800
C20 H20C 0.9800
C21 C23 1.517(3)
C21 C22 1.543(3)
C21 H21 1.0000
C22 H22A 0.9800
C22 H22B 0.9800
C22 H22C 0.9800
C23 H23A 0.9800
C23 H23B 0.9800
C23 H23C 0.9800
C24 C25 1.528(3)
C24 C26 1.535(3)
C24 H24 1.0000
C25 H25A 0.9800
C25 H25B 0.9800
C25 H25C 0.9800
C26 H26A 0.9800
C26 H26B 0.9800
C26 H26C 0.9800
C28 C29 1.400(3)
C28 C33 1.409(3)
C29 C30 1.391(3)
C29 H29 0.9500
C30 C31 1.378(3)
C30 H30 0.9500
C31 C32 1.387(3)
C31 H31 0.9500
C32 C33 1.389(3)
C32 H32 0.9500
C33 H33 0.9500
